data_7225149
loop_
_publ_author_name
'Xie, Kai-Ping'
'Xu, Wei-Jian'
'He, Chun-Ting'
'Huang, Bo'
'Du, Zi-Yi'
'Su, Yu-Jun'
'Zhang, Wei-Xiong'
'Chen, Xiao-Ming'

_publ_section_title
;
 Order--disorder phase transition in the first thiocyanate-bridged double
 perovskite-type coordination polymer: [NH4]2[NiCd(SCN)6]
;
_journal_issue 24
_journal_name_full CrystEngComm
_journal_page_first 4495
_journal_paper_doi 10.1039/C6CE00898D
_journal_volume 18
_journal_year 2016
_chemical_formula_moiety '0.5(C12 Cd2 N12 Ni2 S12), 2(H4 N)'
_chemical_formula_sum 'C6 H8 Cd N8 Ni S6'
_chemical_formula_weight 555.67
_space_group_crystal_system monoclinic
_space_group_IT_number 14
_space_group_name_Hall '-P 2yn'
_space_group_name_H-M_alt 'P 1 21/n 1'
_symmetry_space_group_name_Hall '-P 2yn'
_symmetry_space_group_name_H-M 'P 1 21/n 1'
_atom_sites_solution_hydrogens difmap
_atom_sites_solution_primary direct
_audit_creation_date 2016-03-20
_audit_creation_method
;
Olex2 1.2
(compiled 2016.02.19 svn.r3266 for OlexSys, GUI svn.r5155)
;
_audit_update_record
;
2016-04-14 deposited with the CCDC.
2016-05-09 downloaded from the CCDC.
;
_cell_angle_alpha 90
_cell_angle_beta 90.136(4)
_cell_angle_gamma 90
_cell_formula_units_Z 2
_cell_length_a 8.7522(4)
_cell_length_b 8.6342(4)
_cell_length_c 12.1410(6)
_cell_measurement_reflns_used 2159
_cell_measurement_temperature 298
_cell_measurement_theta_max 27.5
_cell_measurement_theta_min 3.3
_cell_volume 917.47(7)
_computing_cell_refinement
;
CrystalClear-SM Expert 2.1 b28 (Rigaku, 2013)
;
_computing_data_collection
;
CrystalClear-SM Expert 2.1 b28 (Rigaku, 2013)
;
_computing_data_reduction
;
CrystalClear-SM Expert 2.1 b28 (Rigaku, 2013)
;
_computing_molecular_graphics 'Olex2 (Dolomanov et al., 2009)'
_computing_publication_material 'Olex2 (Dolomanov et al., 2009)'
_computing_structure_refinement 'ShelXL (Sheldrick, 2015)'
_computing_structure_solution 'ShelXS (Sheldrick, 2008)'
_diffrn_ambient_temperature 298
_diffrn_detector PILT
_diffrn_detector_area_resol_mean 5.8140
_diffrn_measured_fraction_theta_full 0.993
_diffrn_measured_fraction_theta_max 0.992
_diffrn_measurement_details
;
scan:
    Number of images: 234
               Slice: -77.0000 - 40.0000
         Image width: 0.5000
            Exp time: 100.0000
       Rotation axis: Omega
               Omega: 0.0000
               Kappa: 0.0000
                 Phi: -108.0000
                 XTD: 45.2613
              2theta: 13.1969
scan:
    Number of images: 230
               Slice: -12.0000 - 103.0000
         Image width: 0.5000
            Exp time: 100.0000
       Rotation axis: Omega
               Omega: 0.0000
               Kappa: 72.0000
                 Phi: 36.0000
                 XTD: 45.2613
              2theta: 13.1969
scan:
    Number of images: 137
               Slice: -12.0000 - 56.5000
         Image width: 0.5000
            Exp time: 100.0000
       Rotation axis: Omega
               Omega: 0.0000
               Kappa: 72.0000
                 Phi: -108.0000
                 XTD: 45.2613
              2theta: 13.1969
scan:
    Number of images: 120
               Slice: -11.0000 - 49.0000
         Image width: 0.5000
            Exp time: 100.0000
       Rotation axis: Omega
               Omega: 0.0000
               Kappa: 72.0000
                 Phi: -180.0000
                 XTD: 45.2613
              2theta: 13.1969
scan:
    Number of images: 112
               Slice: -77.0000 - -21.0000
         Image width: 0.5000
            Exp time: 100.0000
       Rotation axis: Omega
               Omega: 0.0000
               Kappa: 0.0000
                 Phi: 108.0000
                 XTD: 45.2613
              2theta: 13.1969
;
_diffrn_measurement_device
;
AFC12 (Right): Kappa 3 circle
;
_diffrn_measurement_device_type
;
Rigaku Pilatus 300K
;
_diffrn_measurement_method 'profile data from \w-scans'
_diffrn_measurement_specimen_support Fiber
_diffrn_orient_matrix_type d*Trek
_diffrn_orient_matrix_UB_11 0.054958
_diffrn_orient_matrix_UB_12 -0.091081
_diffrn_orient_matrix_UB_13 -0.041712
_diffrn_orient_matrix_UB_21 -0.085852
_diffrn_orient_matrix_UB_22 -0.016923
_diffrn_orient_matrix_UB_23 -0.076162
_diffrn_orient_matrix_UB_31 0.038871
_diffrn_orient_matrix_UB_32 0.048185
_diffrn_orient_matrix_UB_33 -0.054524
_diffrn_radiation_monochromator Confocal
_diffrn_radiation_type MoK\a
_diffrn_radiation_wavelength 0.71073
_diffrn_reflns_av_R_equivalents 0.0275
_diffrn_reflns_av_unetI/netI 0.0230
_diffrn_reflns_Laue_measured_fraction_full 0.993
_diffrn_reflns_Laue_measured_fraction_max 0.992
_diffrn_reflns_limit_h_max 11
_diffrn_reflns_limit_h_min -10
_diffrn_reflns_limit_k_max 10
_diffrn_reflns_limit_k_min -11
_diffrn_reflns_limit_l_max 15
_diffrn_reflns_limit_l_min -15
_diffrn_reflns_number 8682
_diffrn_reflns_point_group_measured_fraction_full 0.993
_diffrn_reflns_point_group_measured_fraction_max 0.992
_diffrn_reflns_theta_full 26.000
_diffrn_reflns_theta_max 27.430
_diffrn_reflns_theta_min 3.713
_diffrn_source MicroMax003_Mo
_diffrn_source_current 0.6
_diffrn_source_power 0.0
_diffrn_source_voltage 50.0
_exptl_absorpt_coefficient_mu 2.872
_exptl_absorpt_correction_T_max 1.000
_exptl_absorpt_correction_T_min 0.611
_exptl_absorpt_correction_type multi-scan
_exptl_crystal_colour blue
_exptl_crystal_density_diffrn 2.011
_exptl_crystal_density_method 'not measured'
_exptl_crystal_description Prism
_exptl_crystal_F_000 544
_exptl_crystal_size_max 0.28
_exptl_crystal_size_mid 0.25
_exptl_crystal_size_min 0.22
_refine_diff_density_max 0.534
_refine_diff_density_min -0.697
_refine_diff_density_rms 0.125
_refine_ls_extinction_coef 0.077(2)
_refine_ls_extinction_expression Fc^*^=kFc[1+0.001xFc^2^\l^3^/sin(2\q)]^-1/4^
_refine_ls_extinction_method 'SHELXL-2014/7 (Sheldrick 2014'
_refine_ls_goodness_of_fit_ref 1.035
_refine_ls_hydrogen_treatment constr
_refine_ls_matrix_type full
_refine_ls_number_parameters 114
_refine_ls_number_reflns 2084
_refine_ls_number_restraints 0
_refine_ls_restrained_S_all 1.035
_refine_ls_R_factor_all 0.0265
_refine_ls_R_factor_gt 0.0255
_refine_ls_shift/su_max 0.000
_refine_ls_shift/su_mean 0.000
_refine_ls_structure_factor_coef Fsqd
_refine_ls_weighting_details 'w=1/[\s^2^(Fo^2^)+(0.0367P)^2^+0.4910P] where P=(Fo^2^+2Fc^2^)/3'
_refine_ls_weighting_scheme calc
_refine_ls_wR_factor_gt 0.0651
_refine_ls_wR_factor_ref 0.0659
_reflns_Friedel_coverage 0.000
_reflns_number_gt 1985
_reflns_number_total 2084
_reflns_threshold_expression 'I > 2\s(I)'
_cod_data_source_file c6ce00898d4.cif
_cod_data_source_block 298k
_cod_depositor_comments
;
The following automatic conversions were performed:

'_exptl_absorpt_correction_type' value 'Multi-scan' changed to
'multi-scan' according to
/usr/data/users/saulius/crontab/automatic-downloads/rss-feeds/RSC/lib/dictionaries/cif_core.dic
dictionary named 'cif_core.dic' version 2.4.2 from 2011-04-26.

Automatic conversion script
Id: cif_fix_values 4268 2015-11-12 08:31:59Z antanas 

 Adding full bibliography for 7225148--7225149.cif.
;
_cod_database_code 7225149
_shelx_space_group_comment
;
The symmetry employed for this shelxl refinement is uniquely defined
by the following loop, which should always be used as a source of
symmetry information in preference to the above space-group names.
They are only intended as comments.
;
_olex2_refinement_description
;
1. Fixed Uiso
 At 1.5 times of:
  All N(H,H,H,H) groups
2. Others
 Sof(N4')=Sof(H4'A)=Sof(H4'B)=Sof(H4'C)=Sof(H4'D)=1-FVAR(1)
 Sof(N4)=Sof(H4A)=Sof(H4B)=Sof(H4C)=Sof(H4D)=FVAR(1)
3.a Riding coordinates:
 N4(H4A,H4B,H4C,H4D), N4'(H4'A,H4'B,H4'C,H4'D)
;
_shelx_shelxl_version_number 2014/7
_olex2_submission_special_instructions 'No special instructions were received'

loop_
_space_group_symop_operation_xyz
'x, y, z'
'-x+1/2, y+1/2, -z+1/2'
'-x, -y, -z'
'x-1/2, -y-1/2, z-1/2'

loop_
_atom_site_label
_atom_site_type_symbol
_atom_site_fract_x
_atom_site_fract_y
_atom_site_fract_z
_atom_site_U_iso_or_equiv
_atom_site_adp_type
_atom_site_occupancy
_atom_site_site_symmetry_order
_atom_site_calc_flag
_atom_site_refinement_flags_posn
_atom_site_refinement_flags_adp
_atom_site_refinement_flags_occupancy
_atom_site_disorder_assembly
_atom_site_disorder_group
Cd1 Cd 0.5000 0.5000 0.5000 0.02770(11) Uani 1 2 d S T P . .
Ni1 Ni 0.0000 1.0000 0.5000 0.02138(12) Uani 1 2 d S T P . .
S1 S 0.28199(6) 0.56841(6) 0.64981(4) 0.03441(15) Uani 1 1 d . . . . .
S2 S 0.73214(6) 0.57016(7) 0.64093(4) 0.03662(16) Uani 1 1 d . . . . .
S3 S 0.50078(6) 0.20606(6) 0.57897(6) 0.04603(18) Uani 1 1 d . . . . .
N1 N 0.1074(2) 0.7929(2) 0.54055(17) 0.0416(4) Uani 1 1 d . . . . .
N2 N 0.5914(2) 0.5118(2) 0.84388(16) 0.0363(4) Uani 1 1 d . . . . .
N3 N 0.1948(2) 0.1190(2) 0.55102(15) 0.0363(4) Uani 1 1 d . . . . .
C1 C 0.1781(2) 0.6993(2) 0.58373(16) 0.0293(4) Uani 1 1 d . . . . .
C2 C 0.6487(2) 0.5314(2) 0.75994(16) 0.0270(4) Uani 1 1 d . . . . .
C3 C 0.3196(2) 0.1576(2) 0.56198(15) 0.0286(4) Uani 1 1 d . . . . .
N4 N -0.007(3) 0.379(2) 0.7826(15) 0.051(4) Uani 0.29(3) 1 d . . . A 1
H4A H -0.0177 0.2794 0.7944 0.077 Uiso 0.29(3) 1 d R . . A 1
H4B H 0.0736 0.3965 0.7416 0.077 Uiso 0.29(3) 1 d R . . A 1
H4C H -0.0131 0.4299 0.8454 0.077 Uiso 0.29(3) 1 d R . . A 1
H4D H -0.0866 0.4166 0.7463 0.077 Uiso 0.29(3) 1 d R . . A 1
N4' N 0.0105(9) 0.3557(12) 0.7469(15) 0.076(3) Uani 0.71(3) 1 d . . . A 2
H4'A H 0.0915 0.4088 0.7266 0.114 Uiso 0.71(3) 1 d R . . A 2
H4'B H 0.0143 0.3390 0.8183 0.114 Uiso 0.71(3) 1 d R . . A 2
H4'C H 0.0132 0.2705 0.7071 0.114 Uiso 0.71(3) 1 d R . . A 2
H4'D H -0.0689 0.4106 0.7254 0.114 Uiso 0.71(3) 1 d R . . A 2

loop_
_atom_site_aniso_label
_atom_site_aniso_U_11
_atom_site_aniso_U_22
_atom_site_aniso_U_33
_atom_site_aniso_U_23
_atom_site_aniso_U_13
_atom_site_aniso_U_12
Cd1 0.02575(16) 0.03017(16) 0.02719(15) -0.00350(6) -0.00049(10) 0.00095(6)
Ni1 0.0178(2) 0.0252(2) 0.0212(2) 0.00159(10) 0.00105(15) -0.00037(10)
S1 0.0325(3) 0.0415(3) 0.0293(2) 0.00630(19) 0.00453(19) 0.0101(2)
S2 0.0260(3) 0.0595(4) 0.0244(2) 0.0033(2) 0.00045(18) -0.0056(2)
S3 0.0247(3) 0.0329(3) 0.0804(4) 0.0151(3) -0.0113(3) -0.0043(2)
N1 0.0321(10) 0.0381(10) 0.0548(11) 0.0107(8) 0.0059(8) 0.0068(8)
N2 0.0341(10) 0.0490(11) 0.0257(9) 0.0004(7) 0.0041(8) 0.0059(7)
N3 0.0287(9) 0.0431(10) 0.0369(9) 0.0062(7) -0.0032(7) -0.0090(7)
C1 0.0240(9) 0.0306(9) 0.0334(9) -0.0006(7) 0.0047(7) -0.0001(7)
C2 0.0230(9) 0.0315(9) 0.0264(9) -0.0020(7) -0.0025(7) 0.0030(7)
C3 0.0292(10) 0.0271(9) 0.0294(9) 0.0035(7) -0.0009(7) -0.0016(7)
N4 0.067(10) 0.036(6) 0.052(8) 0.014(4) -0.012(6) 0.017(5)
N4' 0.042(2) 0.039(3) 0.146(8) 0.023(4) 0.017(4) -0.004(2)

loop_
_atom_type_symbol
_atom_type_description
_atom_type_scat_dispersion_real
_atom_type_scat_dispersion_imag
_atom_type_scat_source
C C 0.0033 0.0016 'International Tables Vol C Tables 4.2.6.8 and 6.1.1.4'
H H 0.0000 0.0000 'International Tables Vol C Tables 4.2.6.8 and 6.1.1.4'
Cd Cd -0.8075 1.2024 'International Tables Vol C Tables 4.2.6.8 and 6.1.1.4'
N N 0.0061 0.0033 'International Tables Vol C Tables 4.2.6.8 and 6.1.1.4'
Ni Ni 0.3393 1.1124 'International Tables Vol C Tables 4.2.6.8 and 6.1.1.4'
S S 0.1246 0.1234 'International Tables Vol C Tables 4.2.6.8 and 6.1.1.4'

loop_
_geom_angle_atom_site_label_1
_geom_angle_atom_site_label_2
_geom_angle_atom_site_label_3
_geom_angle
_geom_angle_site_symmetry_1
_geom_angle_site_symmetry_3
S1 Cd1 S1 180.000(16) . 3_666
S1 Cd1 S2 93.177(16) 3_666 3_666
S1 Cd1 S2 86.823(16) . 3_666
S1 Cd1 S2 86.823(16) 3_666 .
S1 Cd1 S2 93.177(16) . .
S1 Cd1 S3 91.845(18) . 3_666
S1 Cd1 S3 88.156(18) . .
S1 Cd1 S3 88.156(19) 3_666 3_666
S1 Cd1 S3 91.844(18) 3_666 .
S2 Cd1 S2 180.0 3_666 .
S3 Cd1 S2 90.872(18) . 3_666
S3 Cd1 S2 90.872(18) 3_666 .
S3 Cd1 S2 89.128(18) 3_666 3_666
S3 Cd1 S2 89.128(18) . .
S3 Cd1 S3 180.0 3_666 .
N1 Ni1 N1 180.0 3_576 .
N1 Ni1 N3 90.88(8) 3_576 1_565
N1 Ni1 N3 90.88(8) . 3_566
N1 Ni1 N3 89.12(8) 3_576 3_566
N1 Ni1 N3 89.12(8) . 1_565
N2 Ni1 N1 89.93(8) 2_556 3_576
N2 Ni1 N1 90.07(8) 4_575 3_576
N2 Ni1 N1 90.07(8) 2_556 .
N2 Ni1 N1 89.93(8) 4_575 .
N2 Ni1 N2 180.0 4_575 2_556
N2 Ni1 N3 91.23(7) 2_556 1_565
N2 Ni1 N3 88.77(7) 2_556 3_566
N2 Ni1 N3 88.77(7) 4_575 1_565
N2 Ni1 N3 91.23(7) 4_575 3_566
N3 Ni1 N3 180.00(9) 3_566 1_565
C1 S1 Cd1 102.16(7) . .
C2 S2 Cd1 100.00(7) . .
C3 S3 Cd1 101.01(7) . .
C1 N1 Ni1 163.68(19) . .
C2 N2 Ni1 173.50(18) . 2_546
C3 N3 Ni1 162.58(18) . 1_545
N1 C1 S1 177.9(2) . .
N2 C2 S2 176.73(19) . .
N3 C3 S3 177.75(18) . .
H4A N4 H4B 109.8 . .
H4A N4 H4C 109.8 . .
H4A N4 H4D 111.0 . .
H4B N4 H4C 117.0 . .
H4B N4 H4D 106.9 . .
H4C N4 H4D 102.0 . .
H4'A N4' H4'B 109.4 . .
H4'A N4' H4'C 105.0 . .
H4'A N4' H4'D 105.8 . .
H4'B N4' H4'C 113.8 . .
H4'B N4' H4'D 114.1 . .
H4'C N4' H4'D 108.1 . .

loop_
_geom_bond_atom_site_label_1
_geom_bond_atom_site_label_2
_geom_bond_distance
_geom_bond_site_symmetry_2
Cd1 S1 2.7045(5) .
Cd1 S1 2.7045(5) 3_666
Cd1 S2 2.7214(5) .
Cd1 S2 2.7214(5) 3_666
Cd1 S3 2.7130(5) .
Cd1 S3 2.7130(5) 3_666
Ni1 N1 2.0790(18) .
Ni1 N1 2.0790(18) 3_576
Ni1 N2 2.0618(19) 2_556
Ni1 N2 2.0618(19) 4_575
Ni1 N3 2.0835(17) 3_566
Ni1 N3 2.0835(17) 1_565
S1 C1 1.657(2) .
S2 C2 1.655(2) .
S3 C3 1.652(2) .
N1 C1 1.144(3) .
N2 Ni1 2.0618(19) 2_546
N2 C2 1.149(3) .
N3 Ni1 2.0835(17) 1_545
N3 C3 1.150(3) .
N4 H4A 0.8800 .
N4 H4B 0.8801 .
N4 H4C 0.8800 .
N4 H4D 0.8799 .
N4' H4'A 0.8800 .
N4' H4'B 0.8799 .
N4' H4'C 0.8801 .
N4' H4'D 0.8800 .

loop_
_geom_hbond_atom_site_label_D
_geom_hbond_atom_site_label_H
_geom_hbond_atom_site_label_A
_geom_hbond_distance_DH
_geom_hbond_distance_HA
_geom_hbond_distance_DA
_geom_hbond_angle_DHA
_geom_hbond_site_symmetry_A
N4 H4A S2 0.88 2.72 3.445(19) 140.3 2_546
N4 H4B S1 0.88 2.60 3.42(2) 154.6 .
N4 H4C S3 0.88 2.56 3.283(19) 140.4 2_556
N4 H4D S2 0.88 2.43 3.293(16) 167.0 1_455
N4' H4'A S1 0.88 2.36 3.228(8) 170.5 .
N4' H4'D S2 0.88 2.44 3.317(8) 171.5 1_455
